data_7048808
loop_
_publ_author_name
'Cain, Amy N.'
'Carder Freeman, TaRynn N'
'Roewe, Kimberly D.'
'Cockriel, David L.'
'Hasley, Travis R.'
'Maples, Randall D.'
'Allbritton, Elisabeth M. A.'
'D'Huys, Thomas'
'van Loy, Tom'
'Burke, Benjamin P.'
'Prior, Timothy J.'
'Schols, Dominique'
'Archibald, Stephen J.'
'Hubin, Timothy J.'

_publ_section_title
;
 Acetate as a model for aspartate-based CXCR4 chemokine receptor binding
 of cobalt and nickel complexes of cross-bridged tetraazamacrocycles.
;
_journal_issue 8
_journal_name_full 'Dalton transactions (Cambridge, England : 2003)'
_journal_page_first 2785
_journal_page_last 2801
_journal_paper_doi 10.1039/c8dt04728f
_journal_volume 48
_journal_year 2019
_chemical_formula_moiety
;
C26 H39 N4 Ni O3, F6 P, C H4 O
;
_chemical_formula_sum 'C27 H43 F6 N4 Ni O4 P'
_chemical_formula_weight 691.33
_space_group_crystal_system monoclinic
_space_group_IT_number 14
_space_group_name_Hall '-P 2ybc'
_space_group_name_H-M_alt 'P 1 21/c 1'
_symmetry_space_group_name_Hall '-P 2ybc'
_symmetry_space_group_name_H-M 'P 1 21/c 1'
_atom_sites_solution_hydrogens mixed
_audit_creation_method SHELXL-2016/6
_audit_update_record
;
2017-08-02 deposited with the CCDC.
2019-01-29 downloaded from the CCDC.
;
_cell_angle_alpha 90
_cell_angle_beta 119.919(7)
_cell_angle_gamma 90
_cell_formula_units_Z 4
_cell_length_a 18.1480(18)
_cell_length_b 9.4592(8)
_cell_length_c 20.795(2)
_cell_measurement_reflns_used 6576
_cell_measurement_temperature 150(2)
_cell_measurement_theta_max 31.97
_cell_measurement_theta_min 2.65
_cell_volume 3094.0(5)
_computing_cell_refinement 'X-AREA (Stoe & Cie, 2002)'
_computing_data_collection 'X-AREA (Stoe & Cie, 2002)'
_computing_data_reduction 'X-RED (Stoe & Cie, 2002)'
_computing_structure_refinement 'SHELXL-2016/6 (Sheldrick, 2016)'
_computing_structure_solution 'SHELXS97 (Sheldrick, 1997)'
_diffrn_ambient_temperature 150(2)
_diffrn_detector_area_resol_mean 6.67
_diffrn_measured_fraction_theta_full 0.999
_diffrn_measured_fraction_theta_max 0.999
_diffrn_measurement_device_type 'Stoe IPDS2'
_diffrn_measurement_method \w-scans'
_diffrn_radiation_type MoK\a
_diffrn_radiation_wavelength 0.71073
_diffrn_reflns_av_R_equivalents 0.0621
_diffrn_reflns_av_unetI/netI 0.0460
_diffrn_reflns_Laue_measured_fraction_full 0.999
_diffrn_reflns_Laue_measured_fraction_max 0.999
_diffrn_reflns_limit_h_max 23
_diffrn_reflns_limit_h_min -23
_diffrn_reflns_limit_k_max 12
_diffrn_reflns_limit_k_min -12
_diffrn_reflns_limit_l_max 21
_diffrn_reflns_limit_l_min -26
_diffrn_reflns_number 34457
_diffrn_reflns_point_group_measured_fraction_full 0.999
_diffrn_reflns_point_group_measured_fraction_max 0.999
_diffrn_reflns_theta_full 25.242
_diffrn_reflns_theta_max 27.100
_diffrn_reflns_theta_min 2.432
_diffrn_source 'fine-focus sealed tube'
_exptl_absorpt_coefficient_mu 0.754
_exptl_absorpt_correction_type none
_exptl_crystal_colour green
_exptl_crystal_density_diffrn 1.484
_exptl_crystal_description block
_exptl_crystal_F_000 1448
_exptl_crystal_size_max 0.400
_exptl_crystal_size_mid 0.300
_exptl_crystal_size_min 0.300
_refine_diff_density_max 0.465
_refine_diff_density_min -0.347
_refine_diff_density_rms 0.053
_refine_ls_extinction_method none
_refine_ls_goodness_of_fit_ref 0.945
_refine_ls_hydrogen_treatment constr
_refine_ls_matrix_type full
_refine_ls_number_parameters 390
_refine_ls_number_reflns 6816
_refine_ls_number_restraints 0
_refine_ls_restrained_S_all 0.945
_refine_ls_R_factor_all 0.0585
_refine_ls_R_factor_gt 0.0352
_refine_ls_shift/su_max 0.001
_refine_ls_shift/su_mean 0.000
_refine_ls_structure_factor_coef Fsqd
_refine_ls_weighting_details 'w=1/[\s^2^(Fo^2^)+(0.0477P)^2^] where P=(Fo^2^+2Fc^2^)/3'
_refine_ls_weighting_scheme calc
_refine_ls_wR_factor_gt 0.0775
_refine_ls_wR_factor_ref 0.0841
_reflns_Friedel_coverage 0.000
_reflns_number_gt 4946
_reflns_number_total 6816
_reflns_threshold_expression 'I > 2\s(I)'
_cod_data_source_file c8dt04728f2.cif
_cod_data_source_block Ni2
_cod_depositor_comments 'Adding full bibliography for 7048799--7048808.cif.'
_cod_database_code 7048808
_shelx_shelxl_version_number 2016/6
_shelx_space_group_comment
;
The symmetry employed for this shelxl refinement is uniquely defined
by the following loop, which should always be used as a source of
symmetry information in preference to the above space-group names.
They are only intended as comments.
;
_shelx_estimated_absorpt_t_min 0.752
_shelx_estimated_absorpt_t_max 0.805

loop_
_space_group_symop_operation_xyz
'x, y, z'
'-x, y+1/2, -z+1/2'
'-x, -y, -z'
'x, -y-1/2, z-1/2'

loop_
_atom_site_label
_atom_site_type_symbol
_atom_site_fract_x
_atom_site_fract_y
_atom_site_fract_z
_atom_site_U_iso_or_equiv
_atom_site_adp_type
_atom_site_occupancy
_atom_site_site_symmetry_order
_atom_site_calc_flag
_atom_site_refinement_flags_posn
_atom_site_refinement_flags_adp
Ni1 Ni 0.23399(2) 0.56426(3) 0.27203(2) 0.02099(7) Uani 1 1 d . .
O1 O 0.16291(8) 0.74662(15) 0.23222(9) 0.0281(3) Uani 1 1 d . .
O2 O 0.04838(9) 0.71410(17) 0.24309(10) 0.0367(4) Uani 1 1 d . .
O3 O 0.16146(8) 0.51598(15) 0.32098(8) 0.0265(3) Uani 1 1 d . .
H1 H 0.149783 0.429813 0.329225 0.040 Uiso 1 1 d R U
H2 H 0.120743 0.568473 0.302545 0.040 Uiso 1 1 d R U
N1 N 0.30688(10) 0.62169(19) 0.22714(10) 0.0258(4) Uani 1 1 d . .
N2 N 0.33061(10) 0.66086(18) 0.37162(10) 0.0254(4) Uani 1 1 d . .
N3 N 0.31311(10) 0.39240(18) 0.31319(10) 0.0246(4) Uani 1 1 d . .
N4 N 0.16763(10) 0.44243(19) 0.17054(10) 0.0254(4) Uani 1 1 d . .
C1 C 0.34711(14) 0.7551(2) 0.26679(14) 0.0342(5) Uani 1 1 d . .
H1A H 0.303584 0.830240 0.251523 0.041 Uiso 1 1 calc R U
H1B H 0.390379 0.786127 0.254063 0.041 Uiso 1 1 calc R U
C2 C 0.38875(14) 0.7302(3) 0.35003(14) 0.0382(6) Uani 1 1 d . .
H2A H 0.439732 0.670244 0.366299 0.046 Uiso 1 1 calc R U
H2B H 0.407670 0.822057 0.376062 0.046 Uiso 1 1 calc R U
C3 C 0.37368(16) 0.5431(3) 0.42575(13) 0.0419(6) Uani 1 1 d . .
H3A H 0.363788 0.555781 0.468111 0.050 Uiso 1 1 calc R U
H3B H 0.435689 0.549746 0.445186 0.050 Uiso 1 1 calc R U
C4 C 0.34365(14) 0.3958(2) 0.39330(12) 0.0315(5) Uani 1 1 d . .
H4A H 0.391204 0.328058 0.418893 0.038 Uiso 1 1 calc R U
H4B H 0.297235 0.365624 0.402175 0.038 Uiso 1 1 calc R U
C5 C 0.25611(13) 0.2728(2) 0.27425(13) 0.0304(5) Uani 1 1 d . .
H5A H 0.215098 0.260615 0.292077 0.036 Uiso 1 1 calc R U
H5B H 0.289807 0.184764 0.285083 0.036 Uiso 1 1 calc R U
C6 C 0.20794(14) 0.2997(2) 0.19047(13) 0.0338(5) Uani 1 1 d . .
H6A H 0.247874 0.290216 0.171312 0.041 Uiso 1 1 calc R U
H6B H 0.163300 0.226730 0.165988 0.041 Uiso 1 1 calc R U
C7 C 0.18445(15) 0.5177(3) 0.11498(13) 0.0359(5) Uani 1 1 d . .
H7A H 0.129702 0.550831 0.073137 0.043 Uiso 1 1 calc R U
H7B H 0.209365 0.449682 0.094948 0.043 Uiso 1 1 calc R U
C8 C 0.24462(13) 0.6446(3) 0.14797(12) 0.0323(5) Uani 1 1 d . .
H8A H 0.275148 0.659590 0.120194 0.039 Uiso 1 1 calc R U
H8B H 0.211010 0.730669 0.142625 0.039 Uiso 1 1 calc R U
C9 C 0.36916(14) 0.5093(3) 0.23740(14) 0.0352(5) Uani 1 1 d . .
H9A H 0.423834 0.554257 0.249474 0.042 Uiso 1 1 calc R U
H9B H 0.348187 0.457573 0.190039 0.042 Uiso 1 1 calc R U
C10 C 0.38474(13) 0.4042(2) 0.29806(13) 0.0312(5) Uani 1 1 d . .
H10A H 0.395541 0.309950 0.283709 0.037 Uiso 1 1 calc R U
H10B H 0.436562 0.432694 0.344324 0.037 Uiso 1 1 calc R U
C11 C 0.29146(13) 0.7643(3) 0.39975(14) 0.0349(5) Uani 1 1 d . .
H11A H 0.250351 0.712319 0.409084 0.042 Uiso 1 1 calc R U
H11B H 0.258484 0.832920 0.359528 0.042 Uiso 1 1 calc R U
C12 C 0.34937(13) 0.8473(2) 0.46904(13) 0.0306(5) Uani 1 1 d . .
C13 C 0.3693(2) 0.9871(3) 0.46405(16) 0.0557(8) Uani 1 1 d . .
H13 H 0.349696 1.028378 0.416583 0.067 Uiso 1 1 calc R U
C14 C 0.4174(2) 1.0675(3) 0.52720(17) 0.0671(10) Uani 1 1 d . .
H14 H 0.429543 1.163388 0.522520 0.081 Uiso 1 1 calc R U
C15 C 0.44728(16) 1.0103(3) 0.59592(14) 0.0415(6) Uani 1 1 d . .
H15 H 0.479067 1.066365 0.639066 0.050 Uiso 1 1 calc R U
C16 C 0.43102(16) 0.8711(3) 0.60212(14) 0.0369(5) Uani 1 1 d . .
H16 H 0.453829 0.829145 0.649798 0.044 Uiso 1 1 calc R U
C17 C 0.38143(17) 0.7912(3) 0.53913(14) 0.0400(6) Uani 1 1 d . .
H17 H 0.369252 0.695664 0.544412 0.048 Uiso 1 1 calc R U
C18 C 0.07568(12) 0.4385(3) 0.14601(12) 0.0311(5) Uani 1 1 d . .
H18A H 0.052266 0.533994 0.127732 0.037 Uiso 1 1 calc R U
H18B H 0.070158 0.420176 0.190289 0.037 Uiso 1 1 calc R U
C19 C 0.01953(12) 0.3327(2) 0.08658(12) 0.0286(5) Uani 1 1 d . .
C20 C -0.04884(14) 0.2770(3) 0.09048(14) 0.0393(6) Uani 1 1 d . .
H20 H -0.058417 0.305593 0.129496 0.047 Uiso 1 1 calc R U
C21 C -0.10349(16) 0.1801(3) 0.03832(16) 0.0460(6) Uani 1 1 d . .
H21 H -0.150384 0.144030 0.041569 0.055 Uiso 1 1 calc R U
C22 C -0.09015(15) 0.1362(3) -0.01774(14) 0.0406(6) Uani 1 1 d . .
H22 H -0.127330 0.069553 -0.053324 0.049 Uiso 1 1 calc R U
C23 C -0.02247(16) 0.1897(3) -0.02194(14) 0.0423(6) Uani 1 1 d . .
H23 H -0.012583 0.159132 -0.060505 0.051 Uiso 1 1 calc R U
C24 C 0.03183(15) 0.2880(3) 0.02957(14) 0.0394(6) Uani 1 1 d . .
H24 H 0.077996 0.324820 0.025433 0.047 Uiso 1 1 calc R U
C25 C 0.09606(12) 0.7899(2) 0.22929(12) 0.0276(4) Uani 1 1 d . .
C26 C 0.07276(16) 0.9436(2) 0.20971(16) 0.0407(5) Uani 1 1 d . .
H26A H 0.011000 0.952152 0.177970 0.061 Uiso 1 1 calc R U
H26B H 0.100847 0.979781 0.183229 0.061 Uiso 1 1 calc R U
H26C H 0.091316 0.998398 0.255230 0.061 Uiso 1 1 calc R U
P1 P 0.36086(4) 0.08454(6) 0.12934(4) 0.03413(14) Uani 1 1 d . .
F1 F 0.30551(10) 0.22366(16) 0.09306(9) 0.0499(4) Uani 1 1 d . .
F2 F 0.40568(10) 0.10197(17) 0.08086(9) 0.0513(4) Uani 1 1 d . .
F3 F 0.28997(10) -0.0093(2) 0.06602(14) 0.0805(7) Uani 1 1 d . .
F4 F 0.41835(10) -0.05199(16) 0.16663(10) 0.0515(4) Uani 1 1 d . .
F5 F 0.31841(16) 0.0667(2) 0.17930(15) 0.0855(7) Uani 1 1 d . .
F6 F 0.43340(11) 0.18167(18) 0.19141(10) 0.0649(5) Uani 1 1 d . .
O4 O 0.11878(10) 0.25229(18) 0.33936(10) 0.0386(4) Uani 1 1 d . .
H4C H 0.063192 0.243301 0.308495 0.058 Uiso 1 1 d R U
C27 C 0.1457(2) 0.2012(5) 0.4113(2) 0.0748(11) Uani 1 1 d . .
H27A H 0.113740 0.115560 0.408194 0.112 Uiso 1 1 calc R U
H27B H 0.135667 0.273464 0.439835 0.112 Uiso 1 1 calc R U
H27C H 0.206548 0.179091 0.435975 0.112 Uiso 1 1 calc R U

loop_
_atom_site_aniso_label
_atom_site_aniso_U_11
_atom_site_aniso_U_22
_atom_site_aniso_U_33
_atom_site_aniso_U_23
_atom_site_aniso_U_13
_atom_site_aniso_U_12
Ni1 0.02005(11) 0.02148(12) 0.02186(12) 0.00092(11) 0.01077(9) 0.00024(10)
O1 0.0253(7) 0.0265(7) 0.0313(8) 0.0029(6) 0.0132(6) 0.0041(6)
O2 0.0312(7) 0.0381(9) 0.0450(10) 0.0068(8) 0.0220(7) 0.0081(7)
O3 0.0260(7) 0.0271(7) 0.0289(8) 0.0004(6) 0.0156(6) -0.0014(5)
N1 0.0239(8) 0.0290(9) 0.0260(9) 0.0026(7) 0.0135(7) -0.0004(7)
N2 0.0244(8) 0.0255(8) 0.0247(9) -0.0008(7) 0.0109(7) -0.0015(6)
N3 0.0257(8) 0.0251(8) 0.0242(9) 0.0034(7) 0.0133(7) 0.0034(6)
N4 0.0240(7) 0.0270(8) 0.0266(9) -0.0023(8) 0.0136(7) 0.0009(7)
C1 0.0331(10) 0.0326(11) 0.0389(13) 0.0006(10) 0.0195(10) -0.0101(9)
C2 0.0314(11) 0.0450(13) 0.0377(14) -0.0062(11) 0.0170(10) -0.0134(10)
C3 0.0468(13) 0.0370(13) 0.0237(11) 0.0018(10) 0.0039(10) 0.0080(10)
C4 0.0381(11) 0.0304(11) 0.0250(11) 0.0066(9) 0.0150(9) 0.0076(9)
C5 0.0334(10) 0.0224(10) 0.0372(13) -0.0002(9) 0.0192(10) 0.0007(8)
C6 0.0335(10) 0.0275(11) 0.0349(13) -0.0048(10) 0.0129(9) 0.0035(9)
C7 0.0386(11) 0.0444(13) 0.0288(12) -0.0013(10) 0.0198(10) -0.0026(10)
C8 0.0311(10) 0.0412(12) 0.0264(11) 0.0045(10) 0.0157(9) -0.0009(9)
C9 0.0317(11) 0.0410(12) 0.0412(13) 0.0067(11) 0.0244(10) 0.0070(10)
C10 0.0257(9) 0.0364(12) 0.0348(12) 0.0054(9) 0.0175(9) 0.0070(8)
C11 0.0283(10) 0.0372(12) 0.0373(13) -0.0118(10) 0.0148(9) -0.0016(9)
C12 0.0276(10) 0.0294(11) 0.0326(12) -0.0040(9) 0.0134(9) -0.0015(8)
C13 0.087(2) 0.0289(12) 0.0305(14) 0.0012(11) 0.0141(14) -0.0034(13)
C14 0.114(3) 0.0309(13) 0.0420(16) -0.0052(13) 0.0280(17) -0.0249(16)
C15 0.0489(14) 0.0410(13) 0.0333(13) -0.0113(11) 0.0196(11) -0.0184(11)
C16 0.0471(13) 0.0360(12) 0.0288(12) -0.0003(10) 0.0200(10) 0.0017(10)
C17 0.0646(16) 0.0266(11) 0.0391(14) -0.0052(10) 0.0337(12) -0.0097(11)
C18 0.0234(9) 0.0379(11) 0.0301(11) -0.0093(10) 0.0117(8) 0.0013(9)
C19 0.0253(9) 0.0298(10) 0.0255(11) -0.0032(9) 0.0088(8) 0.0017(8)
C20 0.0359(11) 0.0473(14) 0.0359(13) -0.0061(11) 0.0187(10) -0.0049(10)
C21 0.0376(12) 0.0468(15) 0.0497(16) -0.0053(13) 0.0187(11) -0.0114(11)
C22 0.0350(12) 0.0308(12) 0.0377(14) -0.0043(10) 0.0044(10) -0.0021(9)
C23 0.0476(13) 0.0409(14) 0.0323(13) -0.0102(11) 0.0152(11) 0.0003(11)
C24 0.0386(12) 0.0443(14) 0.0369(14) -0.0105(11) 0.0200(11) -0.0072(10)
C25 0.0269(9) 0.0274(10) 0.0230(11) -0.0022(8) 0.0081(8) 0.0051(8)
C26 0.0456(12) 0.0273(11) 0.0483(14) -0.0005(11) 0.0227(11) 0.0068(10)
P1 0.0367(3) 0.0299(3) 0.0415(3) -0.0029(3) 0.0238(3) 0.0047(2)
F1 0.0534(8) 0.0462(8) 0.0539(10) 0.0073(7) 0.0296(7) 0.0191(7)
F2 0.0558(9) 0.0565(9) 0.0566(10) 0.0032(8) 0.0392(8) 0.0087(7)
F3 0.0333(8) 0.0657(11) 0.1215(18) -0.0450(12) 0.0227(9) -0.0095(8)
F4 0.0665(9) 0.0351(8) 0.0682(11) 0.0083(8) 0.0451(9) 0.0185(7)
F5 0.1349(18) 0.0527(10) 0.140(2) 0.0363(12) 0.1218(17) 0.0413(12)
F6 0.0718(11) 0.0484(9) 0.0481(10) -0.0181(8) 0.0102(8) 0.0070(8)
O4 0.0317(8) 0.0403(9) 0.0453(10) 0.0028(8) 0.0203(7) -0.0069(7)
C27 0.0572(18) 0.101(3) 0.061(2) 0.026(2) 0.0260(16) -0.0105(18)

loop_
_atom_type_symbol
_atom_type_description
_atom_type_scat_dispersion_real
_atom_type_scat_dispersion_imag
_atom_type_scat_source
C C 0.0033 0.0016 'International Tables Vol C Tables 4.2.6.8 and 6.1.1.4'
H H 0.0000 0.0000 'International Tables Vol C Tables 4.2.6.8 and 6.1.1.4'
F F 0.0171 0.0103 'International Tables Vol C Tables 4.2.6.8 and 6.1.1.4'
N N 0.0061 0.0033 'International Tables Vol C Tables 4.2.6.8 and 6.1.1.4'
Ni Ni 0.3393 1.1124 'International Tables Vol C Tables 4.2.6.8 and 6.1.1.4'
O O 0.0106 0.0060 'International Tables Vol C Tables 4.2.6.8 and 6.1.1.4'
P P 0.1023 0.0942 'International Tables Vol C Tables 4.2.6.8 and 6.1.1.4'

loop_
_geom_angle_atom_site_label_1
_geom_angle_atom_site_label_2
_geom_angle_atom_site_label_3
_geom_angle
N1 Ni1 N3 85.59(7)
N1 Ni1 O1 90.70(7)
N3 Ni1 O1 175.36(6)
N1 Ni1 O3 176.88(7)
N3 Ni1 O3 95.97(6)
O1 Ni1 O3 87.61(6)
N1 Ni1 N2 85.62(7)
N3 Ni1 N2 82.49(7)
O1 Ni1 N2 94.46(6)
O3 Ni1 N2 91.90(6)
N1 Ni1 N4 82.41(7)
N3 Ni1 N4 85.32(7)
O1 Ni1 N4 96.97(6)
O3 Ni1 N4 100.38(6)
N2 Ni1 N4 163.52(6)
C25 O1 Ni1 133.57(15)
Ni1 O3 H1 124.9
Ni1 O3 H2 106.5
H1 O3 H2 114.1
C8 N1 C1 112.69(17)
C8 N1 C9 111.65(18)
C1 N1 C9 113.57(17)
C8 N1 Ni1 103.85(12)
C1 N1 Ni1 102.95(14)
C9 N1 Ni1 111.36(13)
C2 N2 C11 112.18(18)
C2 N2 C3 111.83(18)
C11 N2 C3 111.5(2)
C2 N2 Ni1 104.96(14)
C11 N2 Ni1 109.85(12)
C3 N2 Ni1 106.18(13)
C4 N3 C5 113.83(17)
C4 N3 C10 111.28(16)
C5 N3 C10 112.92(18)
C4 N3 Ni1 104.20(13)
C5 N3 Ni1 103.05(12)
C10 N3 Ni1 110.87(13)
C18 N4 C6 112.61(17)
C18 N4 C7 111.75(17)
C6 N4 C7 112.36(18)
C18 N4 Ni1 109.39(13)
C6 N4 Ni1 104.67(12)
C7 N4 Ni1 105.53(13)
N1 C1 C2 109.14(19)
N1 C1 H1A 109.9
C2 C1 H1A 109.9
N1 C1 H1B 109.9
C2 C1 H1B 109.9
H1A C1 H1B 108.3
N2 C2 C1 112.72(17)
N2 C2 H2A 109.0
C1 C2 H2A 109.0
N2 C2 H2B 109.0
C1 C2 H2B 109.0
H2A C2 H2B 107.8
N2 C3 C4 114.18(18)
N2 C3 H3A 108.7
C4 C3 H3A 108.7
N2 C3 H3B 108.7
C4 C3 H3B 108.7
H3A C3 H3B 107.6
N3 C4 C3 111.75(18)
N3 C4 H4A 109.3
C3 C4 H4A 109.3
N3 C4 H4B 109.3
C3 C4 H4B 109.3
H4A C4 H4B 107.9
N3 C5 C6 110.10(18)
N3 C5 H5A 109.6
C6 C5 H5A 109.6
N3 C5 H5B 109.6
C6 C5 H5B 109.6
H5A C5 H5B 108.2
N4 C6 C5 112.89(18)
N4 C6 H6A 109.0
C5 C6 H6A 109.0
N4 C6 H6B 109.0
C5 C6 H6B 109.0
H6A C6 H6B 107.8
N4 C7 C8 113.36(18)
N4 C7 H7A 108.9
C8 C7 H7A 108.9
N4 C7 H7B 108.9
C8 C7 H7B 108.9
H7A C7 H7B 107.7
N1 C8 C7 111.23(18)
N1 C8 H8A 109.4
C7 C8 H8A 109.4
N1 C8 H8B 109.4
C7 C8 H8B 109.4
H8A C8 H8B 108.0
N1 C9 C10 113.62(19)
N1 C9 H9A 108.8
C10 C9 H9A 108.8
N1 C9 H9B 108.8
C10 C9 H9B 108.8
H9A C9 H9B 107.7
N3 C10 C9 113.88(16)
N3 C10 H10A 108.8
C9 C10 H10A 108.8
N3 C10 H10B 108.8
C9 C10 H10B 108.8
H10A C10 H10B 107.7
N2 C11 C12 118.30(18)
N2 C11 H11A 107.7
C12 C11 H11A 107.7
N2 C11 H11B 107.7
C12 C11 H11B 107.7
H11A C11 H11B 107.1
C17 C12 C13 117.2(2)
C17 C12 C11 122.3(2)
C13 C12 C11 120.4(2)
C14 C13 C12 121.1(3)
C14 C13 H13 119.5
C12 C13 H13 119.5
C15 C14 C13 120.6(3)
C15 C14 H14 119.7
C13 C14 H14 119.7
C14 C15 C16 119.3(2)
C14 C15 H15 120.4
C16 C15 H15 120.4
C15 C16 C17 120.3(2)
C15 C16 H16 119.9
C17 C16 H16 119.9
C12 C17 C16 121.5(2)
C12 C17 H17 119.2
C16 C17 H17 119.2
N4 C18 C19 118.65(18)
N4 C18 H18A 107.7
C19 C18 H18A 107.7
N4 C18 H18B 107.7
C19 C18 H18B 107.7
H18A C18 H18B 107.1
C24 C19 C20 117.9(2)
C24 C19 C18 124.8(2)
C20 C19 C18 117.3(2)
C19 C20 C21 121.1(3)
C19 C20 H20 119.5
C21 C20 H20 119.5
C22 C21 C20 120.3(2)
C22 C21 H21 119.8
C20 C21 H21 119.8
C21 C22 C23 119.2(2)
C21 C22 H22 120.4
C23 C22 H22 120.4
C22 C23 C24 120.8(2)
C22 C23 H23 119.6
C24 C23 H23 119.6
C19 C24 C23 120.8(2)
C19 C24 H24 119.6
C23 C24 H24 119.6
O1 C25 O2 124.1(2)
O1 C25 C26 117.5(2)
O2 C25 C26 118.4(2)
C25 C26 H26A 109.5
C25 C26 H26B 109.5
H26A C26 H26B 109.5
C25 C26 H26C 109.5
H26A C26 H26C 109.5
H26B C26 H26C 109.5
F3 P1 F5 91.53(14)
F3 P1 F2 89.50(12)
F5 P1 F2 178.63(12)
F3 P1 F6 178.04(14)
F5 P1 F6 90.32(13)
F2 P1 F6 88.66(11)
F3 P1 F4 90.78(10)
F5 P1 F4 90.53(10)
F2 P1 F4 88.55(9)
F6 P1 F4 89.85(9)
F3 P1 F1 90.59(10)
F5 P1 F1 90.02(9)
F2 P1 F1 90.87(9)
F6 P1 F1 88.76(9)
F4 P1 F1 178.50(10)
C27 O4 H4C 113.7
O4 C27 H27A 109.5
O4 C27 H27B 109.5
H27A C27 H27B 109.5
O4 C27 H27C 109.5
H27A C27 H27C 109.5
H27B C27 H27C 109.5

loop_
_geom_bond_atom_site_label_1
_geom_bond_atom_site_label_2
_geom_bond_distance
Ni1 N1 2.0368(18)
Ni1 N3 2.0521(17)
Ni1 O1 2.0639(14)
Ni1 O3 2.0770(15)
Ni1 N2 2.1392(17)
Ni1 N4 2.1672(17)
O1 C25 1.253(3)
O2 C25 1.262(3)
O3 H1 0.8803
O3 H2 0.8106
N1 C8 1.476(3)
N1 C1 1.485(3)
N1 C9 1.488(3)
N2 C2 1.489(3)
N2 C11 1.490(3)
N2 C3 1.497(3)
N3 C4 1.470(3)
N3 C5 1.473(3)
N3 C10 1.486(3)
N4 C18 1.482(2)
N4 C6 1.493(3)
N4 C7 1.512(3)
C1 C2 1.522(3)
C1 H1A 0.9900
C1 H1B 0.9900
C2 H2A 0.9900
C2 H2B 0.9900
C3 C4 1.526(3)
C3 H3A 0.9900
C3 H3B 0.9900
C4 H4A 0.9900
C4 H4B 0.9900
C5 C6 1.531(3)
C5 H5A 0.9900
C5 H5B 0.9900
C6 H6A 0.9900
C6 H6B 0.9900
C7 C8 1.535(3)
C7 H7A 0.9900
C7 H7B 0.9900
C8 H8A 0.9900
C8 H8B 0.9900
C9 C10 1.518(3)
C9 H9A 0.9900
C9 H9B 0.9900
C10 H10A 0.9900
C10 H10B 0.9900
C11 C12 1.512(3)
C11 H11A 0.9900
C11 H11B 0.9900
C12 C17 1.378(4)
C12 C13 1.389(3)
C13 C14 1.386(4)
C13 H13 0.9500
C14 C15 1.362(4)
C14 H14 0.9500
C15 C16 1.369(3)
C15 H15 0.9500
C16 C17 1.386(3)
C16 H16 0.9500
C17 H17 0.9500
C18 C19 1.520(3)
C18 H18A 0.9900
C18 H18B 0.9900
C19 C24 1.378(3)
C19 C20 1.387(3)
C20 C21 1.388(3)
C20 H20 0.9500
C21 C22 1.368(4)
C21 H21 0.9500
C22 C23 1.371(4)
C22 H22 0.9500
C23 C24 1.390(3)
C23 H23 0.9500
C24 H24 0.9500
C25 C26 1.512(3)
C26 H26A 0.9800
C26 H26B 0.9800
C26 H26C 0.9800
P1 F3 1.5770(18)
P1 F5 1.5811(19)
P1 F2 1.5884(17)
P1 F6 1.5963(17)
P1 F4 1.5971(15)
P1 F1 1.5981(15)
O4 C27 1.407(4)
O4 H4C 0.8894
C27 H27A 0.9800
C27 H27B 0.9800
C27 H27C 0.9800

loop_
_geom_torsion_atom_site_label_1
_geom_torsion_atom_site_label_2
_geom_torsion_atom_site_label_3
_geom_torsion_atom_site_label_4
_geom_torsion
C8 N1 C1 C2 163.13(18)
C9 N1 C1 C2 -68.6(2)
Ni1 N1 C1 C2 51.89(19)
C11 N2 C2 C1 -99.1(2)
C3 N2 C2 C1 134.8(2)
Ni1 N2 C2 C1 20.1(2)
N1 C1 C2 N2 -50.0(3)
C2 N2 C3 C4 -108.4(2)
C11 N2 C3 C4 125.1(2)
Ni1 N2 C3 C4 5.6(3)
C5 N3 C4 C3 -158.95(19)
C10 N3 C4 C3 72.1(2)
Ni1 N3 C4 C3 -47.5(2)
N2 C3 C4 N3 28.0(3)
C4 N3 C5 C6 163.85(17)
C10 N3 C5 C6 -68.0(2)
Ni1 N3 C5 C6 51.66(19)
C18 N4 C6 C5 -99.7(2)
C7 N4 C6 C5 133.0(2)
Ni1 N4 C6 C5 19.0(2)
N3 C5 C6 N4 -49.4(2)
C18 N4 C7 C8 122.2(2)
C6 N4 C7 C8 -110.1(2)
Ni1 N4 C7 C8 3.4(2)
C1 N1 C8 C7 -161.62(19)
C9 N1 C8 C7 69.2(2)
Ni1 N1 C8 C7 -50.9(2)
N4 C7 C8 N1 31.4(3)
C8 N1 C9 C10 -134.5(2)
C1 N1 C9 C10 96.8(2)
Ni1 N1 C9 C10 -18.9(2)
C4 N3 C10 C9 -133.7(2)
C5 N3 C10 C9 96.8(2)
Ni1 N3 C10 C9 -18.3(2)
N1 C9 C10 N3 24.8(3)
C2 N2 C11 C12 -62.2(3)
C3 N2 C11 C12 64.1(3)
Ni1 N2 C11 C12 -178.49(17)
N2 C11 C12 C17 -80.5(3)
N2 C11 C12 C13 102.4(3)
C17 C12 C13 C14 -1.9(5)
C11 C12 C13 C14 175.4(3)
C12 C13 C14 C15 0.9(6)
C13 C14 C15 C16 1.5(5)
C14 C15 C16 C17 -2.9(4)
C13 C12 C17 C16 0.4(4)
C11 C12 C17 C16 -176.8(2)
C15 C16 C17 C12 2.0(4)
C6 N4 C18 C19 -50.3(3)
C7 N4 C18 C19 77.3(3)
Ni1 N4 C18 C19 -166.27(16)
N4 C18 C19 C24 -32.5(3)
N4 C18 C19 C20 147.2(2)
C24 C19 C20 C21 -0.5(4)
C18 C19 C20 C21 179.8(2)
C19 C20 C21 C22 0.8(4)
C20 C21 C22 C23 -0.3(4)
C21 C22 C23 C24 -0.5(4)
C20 C19 C24 C23 -0.3(4)
C18 C19 C24 C23 179.4(2)
C22 C23 C24 C19 0.8(4)
Ni1 O1 C25 O2 -10.6(3)
Ni1 O1 C25 C26 167.87(16)
